data_2231784
loop_
_publ_author_name
'Steyn, Maryke'
'Visser, Hendrik G.'
'Roodt, Andreas'
'Muller, T. J.'

_publ_section_title
;
 Tetrakis(picolinato-\k^2^<i>N</i>,<i>O</i>)zirconium(IV) dihydrate
;
_journal_coeditor_code ZQ2119
_journal_issue 9
_journal_name_full 'Acta Crystallographica Section E'
_journal_page_first m1240
_journal_page_last m1241
_journal_paper_doi 10.1107/S1600536811031710
_journal_volume 67
_journal_year 2011
_chemical_formula_iupac '[Zr (C6 H4 N O2)4], 2H2 O'
_chemical_formula_moiety 'C24 H16 N4 O8 Zr, 2(H2 O)'
_chemical_formula_sum 'C24 H20 N4 O10 Zr'
_chemical_formula_weight 615.66
_chemical_name_systematic
;
Tetrakis(picolinato-\k^2^<i>N</i>,<i>O</i>)zirconium(IV) dihydrate
;
_space_group_IT_number 86
_symmetry_cell_setting tetragonal
_symmetry_space_group_name_Hall '-P 4bc'
_symmetry_space_group_name_H-M 'P 42/n :2'
_atom_sites_solution_hydrogens geom
_atom_sites_solution_primary direct
_atom_sites_solution_secondary difmap
_audit_creation_method 'WinGX routine CIF_UPDATE'
_cell_angle_alpha 90.0
_cell_angle_beta 90.0
_cell_angle_gamma 90.0
_cell_formula_units_Z 2
_cell_length_a 11.083(5)
_cell_length_b 11.083(5)
_cell_length_c 9.548(5)
_cell_measurement_reflns_used 9933
_cell_measurement_temperature 100(2)
_cell_measurement_theta_max 28.40
_cell_measurement_theta_min 2.60
_cell_volume 1172.8(10)
_computing_cell_refinement 'SAINT-Plus (Bruker, 2004)'
_computing_data_collection 'APEX2 (Bruker, 2010)'
_computing_data_reduction 'SAINT-Plus (Bruker, 2004)'
_computing_molecular_graphics 'DIAMOND (Brandenburg, 2006)'
_computing_publication_material 'WinGX (Farrugia, 1999)'
_computing_structure_refinement 'SHELXL97 (Sheldrick, 2008)'
_computing_structure_solution 'SHELXS97 (Sheldrick, 2008)'
_diffrn_ambient_temperature 100(2)
_diffrn_measured_fraction_theta_full 0.993
_diffrn_measured_fraction_theta_max 0.993
_diffrn_measurement_device_type 'Bruker X8 APEXII 4K Kappa CCD'
_diffrn_measurement_method '\w and \f'
_diffrn_radiation_monochromator graphite
_diffrn_radiation_source 'fine-focus sealed tube'
_diffrn_radiation_type MoK\a
_diffrn_radiation_wavelength 0.71073
_diffrn_reflns_av_R_equivalents 0.0736
_diffrn_reflns_limit_h_max 13
_diffrn_reflns_limit_h_min -14
_diffrn_reflns_limit_k_max 14
_diffrn_reflns_limit_k_min -14
_diffrn_reflns_limit_l_max 12
_diffrn_reflns_limit_l_min -12
_diffrn_reflns_number 27234
_diffrn_reflns_theta_full 28.47
_diffrn_reflns_theta_max 28.47
_diffrn_reflns_theta_min 2.6
_exptl_absorpt_coefficient_mu 0.539
_exptl_absorpt_correction_T_max 0.977
_exptl_absorpt_correction_T_min 0.942
_exptl_absorpt_correction_type multi-scan
_exptl_absorpt_process_details '(SADABS; Bruker, 2004)'
_exptl_crystal_colour colourless
_exptl_crystal_density_diffrn 1.743
_exptl_crystal_density_method 'not measured'
_exptl_crystal_description cuboid
_exptl_crystal_F_000 624
_exptl_crystal_size_max 0.123
_exptl_crystal_size_mid 0.091
_exptl_crystal_size_min 0.043
_refine_diff_density_max 0.638
_refine_diff_density_min -0.917
_refine_ls_extinction_method none
_refine_ls_goodness_of_fit_ref 1.098
_refine_ls_hydrogen_treatment mixed
_refine_ls_matrix_type full
_refine_ls_number_parameters 87
_refine_ls_number_reflns 1477
_refine_ls_number_restraints 1
_refine_ls_restrained_S_all 1.105
_refine_ls_R_factor_all 0.0447
_refine_ls_R_factor_gt 0.0374
_refine_ls_shift/su_max 0
_refine_ls_shift/su_mean 0
_refine_ls_structure_factor_coef Fsqd
_refine_ls_weighting_details 'w=1/[\s^2^(Fo^2^)+(0.0415P)^2^+2.5407P] where P=(Fo^2^+2Fc^2^)/3'
_refine_ls_weighting_scheme calc
_refine_ls_wR_factor_ref 0.1002
_reflns_number_gt 1271
_reflns_number_total 1477
_reflns_threshold_expression >2\s(I)
_cod_data_source_file zq2119.cif
_cod_data_source_block I
_cod_original_sg_symbol_H-M 'P 42/n'
_cod_original_formula_sum 'C24 H20 N4 O10 Zr '
_cod_database_code 2231784
_cod_database_fobs_code 2231784

loop_
_symmetry_equiv_pos_as_xyz
'x, y, z'
'-x+1/2, -y+1/2, z'
'-y, x+1/2, z+1/2'
'y+1/2, -x, z+1/2'
'-x, -y, -z'
'x-1/2, y-1/2, -z'
'y, -x-1/2, -z-1/2'
'-y-1/2, x, -z-1/2'

loop_
_atom_site_type_symbol
_atom_site_label
_atom_site_fract_x
_atom_site_fract_y
_atom_site_fract_z
_atom_site_U_iso_or_equiv
_atom_site_adp_type
_atom_site_calc_flag
_atom_site_refinement_flags
_atom_site_occupancy
Zr Zr1 0.25 0.25 0.75 0.01305(15) Uani d S 1
O O1 0.41797(14) 0.31522(14) 0.82454(18) 0.01305(15) Uani d . 1
O O2 0.56146(18) 0.33223(18) 0.9859(2) 0.0263(4) Uani d . 1
C C3 0.4700(2) 0.1154(2) 1.1212(3) 0.0195(5) Uani d . 1
H H3 0.5415 0.144 1.1601 0.023 Uiso calc R 1
N N1 0.31289(18) 0.13671(18) 0.9505(2) 0.0157(4) Uani d . 1
C C2 0.4174(2) 0.1737(2) 1.0089(3) 0.0169(5) Uani d . 1
C C5 0.3088(2) -0.0267(2) 1.1131(3) 0.0206(5) Uani d . 1
H H5 0.2707 -0.0959 1.1461 0.025 Uiso calc R 1
C C6 0.2603(2) 0.0372(2) 1.0016(3) 0.0178(5) Uani d . 1
H H6 0.1891 0.01 0.961 0.021 Uiso calc R 1
C C4 0.4143(2) 0.0137(2) 1.1748(3) 0.0222(5) Uani d . 1
H H4 0.4473 -0.0269 1.251 0.027 Uiso calc R 1
C C1 0.4728(2) 0.2822(2) 0.9379(3) 0.0183(5) Uani d . 1
O O03 0.25 0.75 0.3385(4) 0.0472(9) Uani d SD 1
H H03A 0.274(4) 0.815(3) 0.396(4) 0.068(15) Uiso d D 1

loop_
_atom_site_aniso_label
_atom_site_aniso_U_11
_atom_site_aniso_U_22
_atom_site_aniso_U_33
_atom_site_aniso_U_12
_atom_site_aniso_U_13
_atom_site_aniso_U_23
Zr1 0.01054(17) 0.01054(17) 0.0181(2) 0 0 0
O1 0.01054(17) 0.01054(17) 0.0181(2) 0 0 0
O2 0.0201(9) 0.0257(10) 0.0332(11) -0.0070(8) -0.0066(8) 0.0008(8)
C3 0.0170(11) 0.0211(12) 0.0205(12) 0.0015(9) -0.0014(9) -0.0035(10)
N1 0.0141(9) 0.0136(9) 0.0194(10) -0.0005(8) 0.0000(8) -0.0002(8)
C2 0.0145(11) 0.0160(11) 0.0203(12) 0.0000(9) 0.0007(9) -0.0030(9)
C5 0.0221(12) 0.0178(12) 0.0220(13) 0.0026(9) 0.0043(10) 0.0027(10)
C6 0.0158(11) 0.0154(11) 0.0223(12) -0.0003(9) 0.0005(9) 0.0003(9)
C4 0.0236(13) 0.0240(13) 0.0191(13) 0.0056(10) 0.0003(10) 0.0020(10)
C1 0.0148(11) 0.0171(11) 0.0231(12) -0.0001(9) 0.0006(9) -0.0032(9)
O03 0.059(2) 0.038(2) 0.045(2) -0.0011(18) 0 0

loop_
_atom_type_symbol
_atom_type_description
_atom_type_scat_dispersion_real
_atom_type_scat_dispersion_imag
_atom_type_scat_source
C C 0.0033 0.0016 'International Tables Vol C Tables 4.2.6.8 and 6.1.1.4'
H H 0 0 'International Tables Vol C Tables 4.2.6.8 and 6.1.1.4'
N N 0.0061 0.0033 'International Tables Vol C Tables 4.2.6.8 and 6.1.1.4'
O O 0.0106 0.006 'International Tables Vol C Tables 4.2.6.8 and 6.1.1.4'
Zr Zr -2.9673 0.5597 'International Tables Vol C Tables 4.2.6.8 and 6.1.1.4'

loop_
_geom_angle_atom_site_label_1
_geom_angle_atom_site_label_2
_geom_angle_atom_site_label_3
_geom_angle_site_symmetry_1
_geom_angle_site_symmetry_3
_geom_angle
O1 Zr1 O1 7_567 . 96.47(3)
O1 Zr1 O1 7_567 2 96.47(3)
O1 Zr1 O1 . 2 140.77(10)
O1 Zr1 O1 7_567 8_657 140.77(10)
O1 Zr1 O1 . 8_657 96.47(3)
O1 Zr1 O1 2 8_657 96.47(3)
O1 Zr1 N1 7_567 7_567 69.79(7)
O1 Zr1 N1 . 7_567 145.95(7)
O1 Zr1 N1 2 7_567 73.05(7)
O1 Zr1 N1 8_657 7_567 78.95(7)
O1 Zr1 N1 7_567 2 145.95(7)
O1 Zr1 N1 . 2 78.95(7)
O1 Zr1 N1 2 2 69.79(7)
O1 Zr1 N1 8_657 2 73.05(7)
N1 Zr1 N1 7_567 2 129.78(7)
O1 Zr1 N1 7_567 8_657 78.95(7)
O1 Zr1 N1 . 8_657 73.05(7)
O1 Zr1 N1 2 8_657 145.95(7)
O1 Zr1 N1 8_657 8_657 69.79(7)
N1 Zr1 N1 7_567 8_657 73.76(11)
N1 Zr1 N1 2 8_657 129.78(7)
O1 Zr1 N1 7_567 . 73.05(7)
O1 Zr1 N1 . . 69.79(7)
O1 Zr1 N1 2 . 78.95(7)
O1 Zr1 N1 8_657 . 145.95(7)
N1 Zr1 N1 7_567 . 129.78(7)
N1 Zr1 N1 2 . 73.76(11)
N1 Zr1 N1 8_657 . 129.78(7)
C1 O1 Zr1 . . 126.61(15)
C2 C3 C4 . . 118.7(2)
C2 C3 H3 . . 120.7
C4 C3 H3 . . 120.7
C6 N1 C2 . . 118.2(2)
C6 N1 Zr1 . . 126.65(17)
C2 N1 Zr1 . . 114.94(16)
N1 C2 C3 . . 122.8(2)
N1 C2 C1 . . 113.9(2)
C3 C2 C1 . . 123.3(2)
C4 C5 C6 . . 119.3(2)
C4 C5 H5 . . 120.4
C6 C5 H5 . . 120.4
N1 C6 C5 . . 122.1(2)
N1 C6 H6 . . 118.9
C5 C6 H6 . . 118.9
C3 C4 C5 . . 118.9(2)
C3 C4 H4 . . 120.6
C5 C4 H4 . . 120.6
O2 C1 O1 . . 124.4(2)
O2 C1 C2 . . 121.4(2)
O1 C1 C2 . . 114.2(2)

loop_
_geom_bond_atom_site_label_1
_geom_bond_atom_site_label_2
_geom_bond_site_symmetry_2
_geom_bond_distance
Zr1 O1 7_567 2.1200(18)
Zr1 O1 . 2.1200(18)
Zr1 O1 2 2.1200(18)
Zr1 O1 8_657 2.1200(18)
Zr1 N1 7_567 2.393(2)
Zr1 N1 2 2.393(2)
Zr1 N1 8_657 2.393(2)
Zr1 N1 . 2.393(2)
O1 C1 . 1.294(3)
O2 C1 . 1.218(3)
C3 C2 . 1.381(4)
C3 C4 . 1.384(4)
C3 H3 . 0.93
N1 C6 . 1.340(3)
N1 C2 . 1.349(3)
C2 C1 . 1.511(4)
C5 C4 . 1.384(4)
C5 C6 . 1.386(4)
C5 H5 . 0.93
C6 H6 . 0.93
C4 H4 . 0.93
O03 H03A . 0.941(19)

loop_
_geom_hbond_atom_site_label_D
_geom_hbond_atom_site_label_H
_geom_hbond_atom_site_label_A
_geom_hbond_site_symmetry_A
_geom_hbond_distance_DH
_geom_hbond_distance_HA
_geom_hbond_distance_DA
_geom_hbond_angle_DHA
O03 H03A O2 7_577 0.941(19) 1.89(2) 2.829(3) 175(5)
